data_7118210
loop_
_publ_author_name
'Wang, Zhiming'
'Xu, Xingzhu'
'Gu, Zhanshou'
'Feng, Wei'
'Qian, Houjun'
'Li, Zhengyi'
'Sun, Xiaoqiang'
'Kwon, Ohyun'

_publ_section_title
;
 Nazarov cyclization of 1,4-pentadien-3-ols: preparation of
 cyclopenta[b]indoles and spiro[indene-1,4'-quinoline]s.
;
_journal_issue 13
_journal_name_full 'Chemical communications (Cambridge, England)'
_journal_page_first 2811
_journal_page_last 2814
_journal_paper_doi 10.1039/c5cc08596a
_journal_volume 52
_journal_year 2016
_chemical_formula_moiety 'C24 H21 N O2 S'
_chemical_formula_sum 'C24 H21 N O2 S'
_chemical_formula_weight 387.48
_chemical_name_common 10
_chemical_name_systematic 2-Phenyl-4-tosyl-2,3,3a,4-tetrahydrocyclopenta[b]indole
_space_group_IT_number 14
_symmetry_cell_setting monoclinic
_symmetry_space_group_name_Hall '-P 2ybc'
_symmetry_space_group_name_H-M 'P 1 21/c 1'
_atom_sites_solution_hydrogens geom
_atom_sites_solution_primary direct
_atom_sites_solution_secondary difmap
_audit_creation_method SHELXL-97
_audit_update_record
;
2015-07-21 deposited with the CCDC.
2015-12-24 downloaded from the CCDC.
;
_cell_angle_alpha 90.00
_cell_angle_beta 103.780(2)
_cell_angle_gamma 90.00
_cell_formula_units_Z 4
_cell_length_a 10.6663(11)
_cell_length_b 10.8826(12)
_cell_length_c 18.121(2)
_cell_measurement_temperature 296(2)
_cell_volume 2042.9(4)
_computing_cell_refinement 'Bruker SMART'
_computing_data_collection 'Bruker SMART'
_computing_data_reduction 'Bruker SAINT'
_computing_molecular_graphics 'Bruker SHELXTL'
_computing_publication_material 'Bruker SHELXTL'
_computing_structure_refinement 'SHELXL-97 (Sheldrick, 1997)'
_computing_structure_solution 'SHELXS-97 (Sheldrick, 1990)'
_diffrn_ambient_temperature 296(2)
_diffrn_measured_fraction_theta_full 0.998
_diffrn_measured_fraction_theta_max 0.998
_diffrn_measurement_device_type 'CCD area detector'
_diffrn_measurement_method 'phi and omega scans'
_diffrn_radiation_monochromator graphite
_diffrn_radiation_source 'fine-focus sealed tube'
_diffrn_radiation_type MoK\a
_diffrn_radiation_wavelength 0.71073
_diffrn_reflns_av_R_equivalents 0.0377
_diffrn_reflns_av_sigmaI/netI 0.0396
_diffrn_reflns_limit_h_max 12
_diffrn_reflns_limit_h_min -12
_diffrn_reflns_limit_k_max 12
_diffrn_reflns_limit_k_min -12
_diffrn_reflns_limit_l_max 15
_diffrn_reflns_limit_l_min -21
_diffrn_reflns_number 10994
_diffrn_reflns_theta_full 25.00
_diffrn_reflns_theta_max 25.00
_diffrn_reflns_theta_min 1.97
_exptl_absorpt_coefficient_mu 0.177
_exptl_absorpt_correction_T_max 0.9739
_exptl_absorpt_correction_T_min 0.9570
_exptl_absorpt_correction_type multi-scan
_exptl_absorpt_process_details sadabs
_exptl_crystal_colour colorless
_exptl_crystal_density_diffrn 1.260
_exptl_crystal_density_method 'not measured'
_exptl_crystal_description block
_exptl_crystal_F_000 816
_exptl_crystal_size_max 0.25
_exptl_crystal_size_mid 0.20
_exptl_crystal_size_min 0.15
_refine_diff_density_max 0.264
_refine_diff_density_min -0.265
_refine_diff_density_rms 0.049
_refine_ls_extinction_method none
_refine_ls_goodness_of_fit_ref 1.055
_refine_ls_hydrogen_treatment mixed
_refine_ls_matrix_type full
_refine_ls_number_parameters 254
_refine_ls_number_reflns 3583
_refine_ls_number_restraints 0
_refine_ls_restrained_S_all 1.055
_refine_ls_R_factor_all 0.0613
_refine_ls_R_factor_gt 0.0434
_refine_ls_shift/su_max 0.000
_refine_ls_shift/su_mean 0.000
_refine_ls_structure_factor_coef Fsqd
_refine_ls_weighting_details 'calc w=1/[\s^2^(Fo^2^)+(0.0803P)^2^+0.1552P] where P=(Fo^2^+2Fc^2^)/3'
_refine_ls_weighting_scheme calc
_refine_ls_wR_factor_gt 0.1230
_refine_ls_wR_factor_ref 0.1340
_reflns_number_gt 2751
_reflns_number_total 3583
_reflns_threshold_expression >2sigma(I)
_cod_data_source_file c5cc08596a2.cif
_cod_data_source_block xxz08
_cod_depositor_comments
;
The following automatic conversions were performed:

'_symmetry_cell_setting' value 'Monoclinic' changed to 'monoclinic'
according to
/usr/data/users/saulius/crontab/automatic-downloads/rss-feeds/RSC/lib/dictionaries/cif_core.dic
dictionary named 'cif_core.dic' version 2.4.2 from 2011-04-26.

Automatic conversion script
Id: cif_fix_values 4268 2015-11-12 08:31:59Z antanas 

 Adding full bibliography for 7118207--7118212.cif.
;
_cod_original_sg_symbol_H-M P2(1)/c
_cod_database_code 7118210

loop_
_symmetry_equiv_pos_as_xyz
'x, y, z'
'-x, y+1/2, -z+1/2'
'-x, -y, -z'
'x, -y-1/2, z-1/2'

loop_
_atom_site_label
_atom_site_type_symbol
_atom_site_fract_x
_atom_site_fract_y
_atom_site_fract_z
_atom_site_U_iso_or_equiv
_atom_site_adp_type
_atom_site_occupancy
_atom_site_symmetry_multiplicity
_atom_site_calc_flag
_atom_site_refinement_flags
S1 S 0.05752(5) 0.19481(4) 0.21695(3) 0.04448(19) Uani 1 1 d .
C12 C 0.13148(16) 0.22858(17) 0.08478(10) 0.0406(4) Uani 1 1 d .
C13 C 0.14539(16) 0.15498(17) 0.02319(10) 0.0410(4) Uani 1 1 d .
C14 C 0.1584(2) 0.2097(2) -0.04327(12) 0.0536(5) Uani 1 1 d .
H4 H 0.1677 0.1619 -0.0842 0.064 Uiso 1 1 calc R
C17 C 0.1324(2) 0.35453(19) 0.08013(13) 0.0571(5) Uani 1 1 d .
H1 H 0.1252 0.4033 0.1211 0.069 Uiso 1 1 calc R
C15 C 0.1575(2) 0.3360(2) -0.04820(13) 0.0653(6) Uani 1 1 d .
H5 H 0.1658 0.3737 -0.0929 0.078 Uiso 1 1 calc R
C16 C 0.1446(2) 0.4065(2) 0.01216(14) 0.0672(6) Uani 1 1 d .
H6 H 0.1438 0.4917 0.0075 0.081 Uiso 1 1 calc R
O2 O 0.10446(15) 0.31483(13) 0.24097(8) 0.0606(4) Uani 1 1 d .
N1 N 0.12767(14) 0.15249(13) 0.14899(8) 0.0399(4) Uani 1 1 d .
O1 O 0.07931(15) 0.09537(14) 0.26956(7) 0.0600(4) Uani 1 1 d .
C18 C -0.10895(19) 0.20420(17) 0.17683(11) 0.0440(5) Uani 1 1 d .
C10 C 0.10602(17) 0.02326(15) 0.12038(10) 0.0394(4) Uani 1 1 d .
H10 H 0.0137 0.0038 0.1085 0.047 Uiso 1 1 calc R
C9 C 0.15263(16) 0.02793(17) 0.04913(10) 0.0396(4) Uani 1 1 d .
C8 C 0.20819(19) -0.07790(18) 0.03772(11) 0.0488(5) Uani 1 1 d .
H12 H 0.2421 -0.0944 -0.0040 0.059 Uiso 1 1 calc R
C19 C -0.1626(2) 0.31019(19) 0.14000(13) 0.0574(6) Uani 1 1 d .
H20 H -0.1108 0.3778 0.1368 0.069 Uiso 1 1 calc R
C7 C 0.20884(19) -0.16728(17) 0.10147(12) 0.0493(5) Uani 1 1 d .
H13 H 0.1356 -0.2236 0.0857 0.059 Uiso 1 1 calc R
C20 C -0.2936(2) 0.3145(2) 0.10813(16) 0.0736(7) Uani 1 1 d .
H19 H -0.3294 0.3849 0.0824 0.088 Uiso 1 1 calc R
C11 C 0.1832(2) -0.08136(17) 0.16523(11) 0.0521(5) Uani 1 1 d .
H14A H 0.1339 -0.1233 0.1962 0.062 Uiso 1 1 calc R
H14B H 0.2634 -0.0518 0.1976 0.062 Uiso 1 1 calc R
C23 C -0.1865(2) 0.1040(2) 0.18199(13) 0.0609(6) Uani 1 1 d .
H16 H -0.1508 0.0324 0.2062 0.073 Uiso 1 1 calc R
C21 C -0.3727(2) 0.2157(3) 0.11375(18) 0.0800(8) Uani 1 1 d .
C22 C -0.3171(2) 0.1120(3) 0.15076(17) 0.0797(8) Uani 1 1 d .
H17 H -0.3694 0.0451 0.1549 0.096 Uiso 1 1 calc R
C4 C 0.3314(2) -0.24217(19) 0.12661(12) 0.0541(5) Uani 1 1 d .
C24 C -0.5175(3) 0.2215(4) 0.0793(3) 0.1381(16) Uani 1 1 d .
H21A H -0.5430 0.1527 0.0459 0.207 Uiso 1 1 calc R
H21B H -0.5380 0.2965 0.0512 0.207 Uiso 1 1 calc R
H21C H -0.5628 0.2189 0.1192 0.207 Uiso 1 1 calc R
C5 C 0.3289(3) -0.3621(2) 0.14520(17) 0.0825(8) Uani 1 1 d .
H23 H 0.2499 -0.4011 0.1411 0.099 Uiso 1 1 calc R
C1 C 0.5594(4) -0.3725(4) 0.1770(2) 0.1100(12) Uani 1 1 d .
H26 H 0.6356 -0.4172 0.1919 0.132 Uiso 1 1 calc R
C3 C 0.4502(3) -0.1877(3) 0.1356(2) 0.1156(13) Uani 1 1 d .
H24 H 0.4548 -0.1049 0.1239 0.139 Uiso 1 1 calc R
C2 C 0.5639(3) -0.2536(4) 0.1620(3) 0.1408(17) Uani 1 1 d .
H25 H 0.6432 -0.2141 0.1690 0.169 Uiso 1 1 calc R
C6 C 0.4438(4) -0.4290(3) 0.1706(2) 0.1154(12) Uani 1 1 d .
H27 H 0.4407 -0.5117 0.1831 0.138 Uiso 1 1 calc R

loop_
_atom_site_aniso_label
_atom_site_aniso_U_11
_atom_site_aniso_U_22
_atom_site_aniso_U_33
_atom_site_aniso_U_23
_atom_site_aniso_U_13
_atom_site_aniso_U_12
S1 0.0511(3) 0.0461(3) 0.0348(3) -0.00685(19) 0.0075(2) 0.0017(2)
C12 0.0349(9) 0.0441(10) 0.0418(11) 0.0023(8) 0.0070(8) -0.0022(7)
C13 0.0295(9) 0.0529(11) 0.0381(10) 0.0000(8) 0.0034(7) -0.0014(8)
C14 0.0480(12) 0.0721(14) 0.0386(11) 0.0062(9) 0.0062(9) -0.0047(10)
C17 0.0646(14) 0.0453(11) 0.0615(13) 0.0034(10) 0.0151(11) -0.0012(10)
C15 0.0627(14) 0.0776(16) 0.0523(14) 0.0232(12) 0.0072(11) -0.0053(12)
C16 0.0739(15) 0.0525(13) 0.0730(16) 0.0182(12) 0.0133(12) -0.0020(11)
O2 0.0666(10) 0.0533(9) 0.0580(9) -0.0215(7) 0.0075(7) -0.0054(7)
N1 0.0446(9) 0.0366(8) 0.0385(8) -0.0023(6) 0.0101(7) -0.0004(6)
O1 0.0783(10) 0.0651(9) 0.0360(7) 0.0064(6) 0.0127(7) 0.0093(8)
C18 0.0467(11) 0.0481(11) 0.0404(10) -0.0078(8) 0.0165(8) 0.0033(8)
C10 0.0395(10) 0.0371(9) 0.0417(10) -0.0031(8) 0.0096(8) -0.0025(7)
C9 0.0343(9) 0.0475(10) 0.0344(10) -0.0046(8) 0.0033(7) -0.0014(8)
C8 0.0476(11) 0.0553(12) 0.0445(11) -0.0082(9) 0.0131(9) 0.0038(9)
C19 0.0583(13) 0.0491(12) 0.0659(14) -0.0045(10) 0.0169(11) 0.0052(10)
C7 0.0437(11) 0.0412(10) 0.0623(13) -0.0046(9) 0.0110(9) 0.0002(8)
C20 0.0591(15) 0.0727(16) 0.0855(18) -0.0042(13) 0.0103(13) 0.0213(12)
C11 0.0631(13) 0.0438(11) 0.0503(12) 0.0065(9) 0.0156(9) 0.0047(9)
C23 0.0658(15) 0.0560(13) 0.0674(15) 0.0000(11) 0.0286(12) -0.0045(11)
C21 0.0460(13) 0.097(2) 0.098(2) -0.0236(16) 0.0175(13) 0.0060(13)
C22 0.0567(15) 0.0797(17) 0.110(2) -0.0081(16) 0.0346(14) -0.0144(13)
C4 0.0512(12) 0.0470(11) 0.0626(14) -0.0008(10) 0.0103(10) 0.0056(9)
C24 0.0525(19) 0.164(4) 0.189(4) -0.029(3) 0.012(2) 0.009(2)
C5 0.0840(19) 0.0509(14) 0.105(2) 0.0024(14) 0.0079(15) 0.0052(13)
C1 0.088(2) 0.116(3) 0.123(3) 0.027(2) 0.020(2) 0.052(2)
C3 0.0532(17) 0.084(2) 0.202(4) 0.046(2) 0.016(2) 0.0085(14)
C2 0.0561(19) 0.138(4) 0.221(5) 0.065(3) 0.019(2) 0.025(2)
C6 0.143(3) 0.0601(17) 0.131(3) 0.0159(18) 0.008(2) 0.036(2)

loop_
_atom_type_symbol
_atom_type_description
_atom_type_scat_dispersion_real
_atom_type_scat_dispersion_imag
_atom_type_scat_source
C C 0.0033 0.0016 'International Tables Vol C Tables 4.2.6.8 and 6.1.1.4'
H H 0.0000 0.0000 'International Tables Vol C Tables 4.2.6.8 and 6.1.1.4'
N N 0.0061 0.0033 'International Tables Vol C Tables 4.2.6.8 and 6.1.1.4'
O O 0.0106 0.0060 'International Tables Vol C Tables 4.2.6.8 and 6.1.1.4'
S S 0.1246 0.1234 'International Tables Vol C Tables 4.2.6.8 and 6.1.1.4'

loop_
_geom_angle_atom_site_label_1
_geom_angle_atom_site_label_2
_geom_angle_atom_site_label_3
_geom_angle
O1 S1 O2 120.06(9)
O1 S1 N1 104.87(8)
O2 S1 N1 107.10(9)
O1 S1 C18 108.02(9)
O2 S1 C18 108.64(9)
N1 S1 C18 107.51(8)
C17 C12 C13 120.98(17)
C17 C12 N1 128.82(17)
C13 C12 N1 110.01(16)
C14 C13 C12 119.81(18)
C14 C13 C9 133.06(18)
C12 C13 C9 106.94(15)
C15 C14 C13 119.1(2)
C15 C14 H4 120.4
C13 C14 H4 120.4
C12 C17 C16 117.7(2)
C12 C17 H1 121.2
C16 C17 H1 121.2
C16 C15 C14 120.5(2)
C16 C15 H5 119.7
C14 C15 H5 119.7
C15 C16 C17 121.9(2)
C15 C16 H6 119.1
C17 C16 H6 119.1
C12 N1 C10 107.02(13)
C12 N1 S1 123.26(12)
C10 N1 S1 117.40(11)
C23 C18 C19 120.2(2)
C23 C18 S1 119.21(16)
C19 C18 S1 120.60(16)
C9 C10 N1 102.24(13)
C9 C10 C11 103.80(14)
N1 C10 C11 119.90(15)
C9 C10 H10 110.1
N1 C10 H10 110.1
C11 C10 H10 110.1
C8 C9 C13 139.56(18)
C8 C9 C10 110.91(17)
C13 C9 C10 108.00(15)
C9 C8 C7 111.05(17)
C9 C8 H12 124.5
C7 C8 H12 124.5
C20 C19 C18 119.4(2)
C20 C19 H20 120.3
C18 C19 H20 120.3
C8 C7 C4 115.03(17)
C8 C7 C11 102.18(15)
C4 C7 C11 112.98(17)
C8 C7 H13 108.8
C4 C7 H13 108.8
C11 C7 H13 108.8
C19 C20 C21 121.1(2)
C19 C20 H19 119.4
C21 C20 H19 119.4
C10 C11 C7 102.75(15)
C10 C11 H14A 111.2
C7 C11 H14A 111.2
C10 C11 H14B 111.2
C7 C11 H14B 111.2
H14A C11 H14B 109.1
C22 C23 C18 119.0(2)
C22 C23 H16 120.5
C18 C23 H16 120.5
C22 C21 C20 118.3(2)
C22 C21 C24 120.8(3)
C20 C21 C24 120.9(3)
C21 C22 C23 122.0(2)
C21 C22 H17 119.0
C23 C22 H17 119.0
C5 C4 C3 117.4(2)
C5 C4 C7 121.9(2)
C3 C4 C7 120.6(2)
C21 C24 H21A 109.5
C21 C24 H21B 109.5
H21A C24 H21B 109.5
C21 C24 H21C 109.5
H21A C24 H21C 109.5
H21B C24 H21C 109.5
C4 C5 C6 121.0(3)
C4 C5 H23 119.5
C6 C5 H23 119.5
C2 C1 C6 120.1(3)
C2 C1 H26 120.0
C6 C1 H26 120.0
C4 C3 C2 121.5(3)
C4 C3 H24 119.2
C2 C3 H24 119.2
C1 C2 C3 120.2(3)
C1 C2 H25 119.9
C3 C2 H25 119.9
C1 C6 C5 119.8(3)
C1 C6 H27 120.1
C5 C6 H27 120.1

loop_
_geom_bond_atom_site_label_1
_geom_bond_atom_site_label_2
_geom_bond_distance
S1 O1 1.4243(14)
S1 O2 1.4291(14)
S1 N1 1.6515(15)
S1 C18 1.754(2)
C12 C17 1.373(3)
C12 C13 1.410(3)
C12 N1 1.437(2)
C13 C14 1.380(3)
C13 C9 1.456(3)
C14 C15 1.377(3)
C14 H4 0.9300
C17 C16 1.389(3)
C17 H1 0.9300
C15 C16 1.370(3)
C15 H5 0.9300
C16 H6 0.9300
N1 C10 1.498(2)
C18 C23 1.385(3)
C18 C19 1.386(3)
C10 C9 1.491(3)
C10 C11 1.522(3)
C10 H10 0.9800
C9 C8 1.334(3)
C8 C7 1.509(3)
C8 H12 0.9300
C19 C20 1.380(3)
C19 H20 0.9300
C7 C4 1.516(3)
C7 C11 1.560(3)
C7 H13 0.9800
C20 C21 1.386(4)
C20 H19 0.9300
C11 H14A 0.9700
C11 H14B 0.9700
C23 C22 1.376(3)
C23 H16 0.9300
C21 C22 1.373(4)
C21 C24 1.523(4)
C22 H17 0.9300
C4 C5 1.350(3)
C4 C3 1.373(4)
C24 H21A 0.9600
C24 H21B 0.9600
C24 H21C 0.9600
C5 C6 1.406(4)
C5 H23 0.9300
C1 C2 1.325(5)
C1 C6 1.358(5)
C1 H26 0.9300
C3 C2 1.392(4)
C3 H24 0.9300
C2 H25 0.9300
C6 H27 0.9300

loop_
_geom_torsion_atom_site_label_1
_geom_torsion_atom_site_label_2
_geom_torsion_atom_site_label_3
_geom_torsion_atom_site_label_4
_geom_torsion
C17 C12 C13 C14 -0.9(3)
N1 C12 C13 C14 -176.42(16)
C17 C12 C13 C9 174.68(18)
N1 C12 C13 C9 -0.84(18)
C12 C13 C14 C15 0.0(3)
C9 C13 C14 C15 -174.2(2)
C13 C12 C17 C16 1.4(3)
N1 C12 C17 C16 176.04(18)
C13 C14 C15 C16 0.3(3)
C14 C15 C16 C17 0.3(4)
C12 C17 C16 C15 -1.1(3)
C17 C12 N1 C10 170.73(19)
C13 C12 N1 C10 -14.20(18)
C17 C12 N1 S1 29.8(3)
C13 C12 N1 S1 -155.12(13)
O1 S1 N1 C12 -178.33(13)
O2 S1 N1 C12 -49.72(15)
C18 S1 N1 C12 66.88(15)
O1 S1 N1 C10 44.44(14)
O2 S1 N1 C10 173.04(12)
C18 S1 N1 C10 -70.36(14)
O1 S1 C18 C23 -18.01(19)
O2 S1 C18 C23 -149.75(16)
N1 S1 C18 C23 94.67(17)
O1 S1 C18 C19 162.34(16)
O2 S1 C18 C19 30.60(19)
N1 S1 C18 C19 -84.98(17)
C12 N1 C10 C9 22.58(17)
S1 N1 C10 C9 166.16(11)
C12 N1 C10 C11 136.56(16)
S1 N1 C10 C11 -79.87(19)
C14 C13 C9 C8 26.8(4)
C12 C13 C9 C8 -148.0(2)
C14 C13 C9 C10 -169.54(19)
C12 C13 C9 C10 15.72(19)
N1 C10 C9 C8 145.39(15)
C11 C10 C9 C8 20.0(2)
N1 C10 C9 C13 -23.36(18)
C11 C10 C9 C13 -148.70(15)
C13 C9 C8 C7 162.0(2)
C10 C9 C8 C7 -1.3(2)
C23 C18 C19 C20 -0.5(3)
S1 C18 C19 C20 179.19(17)
C9 C8 C7 C4 -140.14(18)
C9 C8 C7 C11 -17.4(2)
C18 C19 C20 C21 1.4(4)
C9 C10 C11 C7 -29.19(18)
N1 C10 C11 C7 -142.33(16)
C8 C7 C11 C10 28.11(19)
C4 C7 C11 C10 152.28(17)
C19 C18 C23 C22 -0.7(3)
S1 C18 C23 C22 179.68(17)
C19 C20 C21 C22 -1.2(4)
C19 C20 C21 C24 179.2(3)
C20 C21 C22 C23 0.0(4)
C24 C21 C22 C23 179.6(3)
C18 C23 C22 C21 0.9(4)
C8 C7 C4 C5 -140.5(2)
C11 C7 C4 C5 102.7(3)
C8 C7 C4 C3 43.4(3)
C11 C7 C4 C3 -73.4(3)
C3 C4 C5 C6 -1.8(4)
C7 C4 C5 C6 -178.0(3)
C5 C4 C3 C2 0.8(5)
C7 C4 C3 C2 177.1(4)
C6 C1 C2 C3 -3.5(7)
C4 C3 C2 C1 1.9(7)
C2 C1 C6 C5 2.5(6)
C4 C5 C6 C1 0.3(5)
